data_7024514
loop_
_publ_author_name
'Liu, Jianke'
'Jacob, Chacko'
'Sheridan, Kelly J.'
'Al-Mosule, Firas'
'Heaton, Brian T.'
'Iggo, Jonathan A.'
'Matthews, Mark'
'Pelletier, Jeremie'
'Whyman, Robin'
'Bickley, Jamie F.'
'Steiner, Alexander'

_publ_section_title
;
 The synthesis of, and characterization of the dynamic processes occurring
 in Pd(II) chelate complexes of 2-pyridyldiphenylphosphine.
;
_journal_issue 34
_journal_name_full 'Dalton transactions (Cambridge, England : 2003)'
_journal_page_first 7921
_journal_page_last 7935
_journal_paper_doi 10.1039/b918162h
_journal_volume 39
_journal_year 2010
_chemical_formula_sum 'C38 H40 Cl6 N2 O6 P2 Pd S2'
_chemical_formula_weight 1065.88
_chemical_name_systematic
;
?
;
_space_group_IT_number 14
_symmetry_cell_setting monoclinic
_symmetry_space_group_name_Hall '-P 2ybc'
_symmetry_space_group_name_H-M 'P 1 21/c 1'
_atom_sites_solution_hydrogens geom
_atom_sites_solution_primary direct
_atom_sites_solution_secondary difmap
_audit_creation_method SHELXL-97
_cell_angle_alpha 90.00
_cell_angle_beta 95.549(3)
_cell_angle_gamma 90.00
_cell_formula_units_Z 4
_cell_length_a 23.972(3)
_cell_length_b 10.0239(14)
_cell_length_c 18.270(3)
_cell_measurement_temperature 100(2)
_cell_volume 4369.6(11)
_computing_structure_refinement 'SHELXL-97 (Sheldrick, 1997)'
_computing_structure_solution 'SHELXS-97 (Sheldrick, 1990)'
_diffrn_ambient_temperature 100(2)
_diffrn_measured_fraction_theta_full 0.995
_diffrn_measured_fraction_theta_max 0.995
_diffrn_measurement_device_type 'Bruker Apex'
_diffrn_radiation_monochromator graphite
_diffrn_radiation_source 'fine-focus sealed tube'
_diffrn_radiation_type MoK\a
_diffrn_radiation_wavelength 0.71073
_diffrn_reflns_av_R_equivalents 0.0532
_diffrn_reflns_av_sigmaI/netI 0.0655
_diffrn_reflns_limit_h_max 28
_diffrn_reflns_limit_h_min -27
_diffrn_reflns_limit_k_max 11
_diffrn_reflns_limit_k_min -9
_diffrn_reflns_limit_l_max 20
_diffrn_reflns_limit_l_min -21
_diffrn_reflns_number 21748
_diffrn_reflns_theta_full 25.03
_diffrn_reflns_theta_max 25.03
_diffrn_reflns_theta_min 0.85
_exptl_absorpt_coefficient_mu 1.008
_exptl_absorpt_correction_T_max 0.817
_exptl_absorpt_correction_T_min 0.735
_exptl_absorpt_correction_type empirical
_exptl_crystal_colour yellow
_exptl_crystal_density_diffrn 1.620
_exptl_crystal_density_method 'not measured'
_exptl_crystal_description block
_exptl_crystal_F_000 2160
_exptl_crystal_size_max 0.3
_exptl_crystal_size_mid 0.2
_exptl_crystal_size_min 0.2
_refine_diff_density_max 2.800
_refine_diff_density_min -1.823
_refine_diff_density_rms 0.169
_refine_ls_extinction_method none
_refine_ls_goodness_of_fit_ref 1.027
_refine_ls_hydrogen_treatment constr
_refine_ls_matrix_type full
_refine_ls_number_parameters 516
_refine_ls_number_reflns 7680
_refine_ls_number_restraints 0
_refine_ls_restrained_S_all 1.027
_refine_ls_R_factor_all 0.0896
_refine_ls_R_factor_gt 0.0627
_refine_ls_shift/su_max 0.001
_refine_ls_shift/su_mean 0.000
_refine_ls_structure_factor_coef Fsqd
_refine_ls_weighting_details 'calc w=1/[\s^2^(Fo^2^)+(0.0977P)^2^+10.4693P] where P=(Fo^2^+2Fc^2^)/3'
_refine_ls_weighting_scheme calc
_refine_ls_wR_factor_gt 0.1528
_refine_ls_wR_factor_ref 0.1680
_reflns_number_gt 5630
_reflns_number_total 7680
_reflns_threshold_expression >2sigma(I)
_cod_data_source_file b918162h.txt
_cod_data_source_block 2b
_cod_original_cell_volume 4369.6(10)
_cod_original_sg_symbol_H-M P2(1)/c
_cod_database_code 7024514

loop_
_symmetry_equiv_pos_as_xyz
'x, y, z'
'-x, y+1/2, -z+1/2'
'-x, -y, -z'
'x, -y-1/2, z-1/2'

loop_
_atom_site_label
_atom_site_type_symbol
_atom_site_fract_x
_atom_site_fract_y
_atom_site_fract_z
_atom_site_U_iso_or_equiv
_atom_site_adp_type
_atom_site_occupancy
_atom_site_symmetry_multiplicity
_atom_site_calc_flag
_atom_site_refinement_flags
C1 C 0.3338(2) 0.2176(6) 0.1996(3) 0.0147(13) Uani 1 1 d .
C2 C 0.3719(2) 0.1603(6) 0.1554(3) 0.0134(13) Uani 1 1 d .
H2 H 0.3843 0.2099 0.1158 0.016 Uiso 1 1 calc R
C3 C 0.3914(3) 0.0322(6) 0.1691(3) 0.0168(13) Uani 1 1 d .
H3 H 0.4174 -0.0058 0.1390 0.020 Uiso 1 1 calc R
C4 C 0.3731(3) -0.0414(6) 0.2266(3) 0.0213(14) Uani 1 1 d .
H4 H 0.3863 -0.1298 0.2358 0.026 Uiso 1 1 calc R
C5 C 0.3352(3) 0.0153(6) 0.2709(3) 0.0210(14) Uani 1 1 d .
H5 H 0.3231 -0.0349 0.3105 0.025 Uiso 1 1 calc R
C6 C 0.3150(3) 0.1435(6) 0.2581(3) 0.0179(14) Uani 1 1 d .
H6 H 0.2888 0.1809 0.2882 0.021 Uiso 1 1 calc R
C7 C 0.4642(3) 0.5129(6) 0.2615(3) 0.0188(14) Uani 1 1 d .
H7 H 0.4860 0.5006 0.3073 0.023 Uiso 1 1 calc R
C8 C 0.4850(3) 0.5885(6) 0.2071(3) 0.0211(14) Uani 1 1 d .
H8 H 0.5208 0.6297 0.2153 0.025 Uiso 1 1 calc R
C9 C 0.4530(3) 0.6034(6) 0.1405(3) 0.0227(15) Uani 1 1 d .
H9 H 0.4663 0.6562 0.1026 0.027 Uiso 1 1 calc R
C10 C 0.4013(3) 0.5407(6) 0.1294(3) 0.0188(14) Uani 1 1 d .
H10 H 0.3798 0.5481 0.0830 0.023 Uiso 1 1 calc R
C11 C 0.3808(2) 0.4679(6) 0.1848(3) 0.0120(12) Uani 1 1 d .
C12 C 0.2841(2) 0.4035(6) 0.0863(3) 0.0134(13) Uani 1 1 d .
C13 C 0.2732(3) 0.2923(6) 0.0414(3) 0.0199(14) Uani 1 1 d .
H13 H 0.2807 0.2050 0.0601 0.024 Uiso 1 1 calc R
C14 C 0.2512(3) 0.3107(7) -0.0316(3) 0.0258(16) Uani 1 1 d .
H14 H 0.2433 0.2354 -0.0625 0.031 Uiso 1 1 calc R
C15 C 0.2410(3) 0.4360(7) -0.0589(3) 0.0228(15) Uani 1 1 d .
H15 H 0.2270 0.4472 -0.1090 0.027 Uiso 1 1 calc R
C16 C 0.2508(3) 0.5478(7) -0.0141(3) 0.0231(15) Uani 1 1 d .
H16 H 0.2434 0.6347 -0.0334 0.028 Uiso 1 1 calc R
C17 C 0.2714(3) 0.5311(6) 0.0586(3) 0.0203(14) Uani 1 1 d .
H17 H 0.2770 0.6066 0.0899 0.024 Uiso 1 1 calc R
C18 C 0.2148(3) 0.5914(6) 0.4284(3) 0.0128(12) Uani 1 1 d .
C19 C 0.2694(3) 0.5566(6) 0.4497(3) 0.0151(13) Uani 1 1 d .
H19 H 0.2931 0.5293 0.4138 0.018 Uiso 1 1 calc R
C20 C 0.2902(3) 0.5610(6) 0.5240(3) 0.0151(13) Uani 1 1 d .
H20 H 0.3280 0.5367 0.5387 0.018 Uiso 1 1 calc R
C21 C 0.2550(3) 0.6014(6) 0.5761(3) 0.0171(13) Uani 1 1 d .
H21 H 0.2689 0.6061 0.6265 0.021 Uiso 1 1 calc R
C22 C 0.2002(3) 0.6345(6) 0.5549(3) 0.0173(13) Uani 1 1 d .
H22 H 0.1762 0.6602 0.5909 0.021 Uiso 1 1 calc R
C23 C 0.1795(3) 0.6305(6) 0.4813(3) 0.0147(13) Uani 1 1 d .
H23 H 0.1417 0.6542 0.4669 0.018 Uiso 1 1 calc R
C24 C 0.1263(3) 0.4959(5) 0.3256(3) 0.0133(12) Uani 1 1 d .
C25 C 0.1158(3) 0.4003(6) 0.3769(3) 0.0187(14) Uani 1 1 d .
H25 H 0.1411 0.3888 0.4198 0.022 Uiso 1 1 calc R
C26 C 0.0681(3) 0.3210(6) 0.3658(3) 0.0220(15) Uani 1 1 d .
H26 H 0.0605 0.2554 0.4011 0.026 Uiso 1 1 calc R
C27 C 0.0317(3) 0.3382(7) 0.3031(3) 0.0235(15) Uani 1 1 d .
H27 H -0.0012 0.2853 0.2948 0.028 Uiso 1 1 calc R
C28 C 0.0440(3) 0.4333(7) 0.2529(3) 0.0241(15) Uani 1 1 d .
H28 H 0.0196 0.4458 0.2093 0.029 Uiso 1 1 calc R
C29 C 0.1668(2) 0.7606(6) 0.3073(3) 0.0152(13) Uani 1 1 d .
C30 C 0.1205(3) 0.8151(6) 0.3392(3) 0.0178(13) Uani 1 1 d .
H30 H 0.1015 0.7635 0.3726 0.021 Uiso 1 1 calc R
C31 C 0.1030(3) 0.9436(6) 0.3219(3) 0.0201(14) Uani 1 1 d .
H31 H 0.0723 0.9808 0.3440 0.024 Uiso 1 1 calc R
C32 C 0.1304(3) 1.0188(6) 0.2717(3) 0.0188(14) Uani 1 1 d .
H32 H 0.1181 1.1069 0.2595 0.023 Uiso 1 1 calc R
C33 C 0.1750(3) 0.9657(6) 0.2401(3) 0.0158(13) Uani 1 1 d .
H33 H 0.1937 1.0172 0.2063 0.019 Uiso 1 1 calc R
C34 C 0.1928(3) 0.8374(6) 0.2573(3) 0.0153(13) Uani 1 1 d .
H34 H 0.2234 0.8011 0.2345 0.018 Uiso 1 1 calc R
C35 C 0.0497(3) 0.0981(8) 0.0650(4) 0.0359(18) Uani 1 1 d .
H35A H 0.0294 0.1199 0.0167 0.043 Uiso 1 1 calc R
H35B H 0.0527 -0.0002 0.0688 0.043 Uiso 1 1 calc R
C36 C 0.9032(3) 0.0347(7) 0.4700(4) 0.0356(19) Uani 1 1 d .
H36A H 0.9295 0.0060 0.5113 0.053 Uiso 1 1 calc R
H36B H 0.8903 -0.0432 0.4406 0.053 Uiso 1 1 calc R
H36C H 0.8709 0.0786 0.4889 0.053 Uiso 1 1 calc R
C37 C 0.4084(3) 0.3480(6) 0.9455(4) 0.0278(16) Uani 1 1 d .
H37A H 0.3698 0.3635 0.9567 0.042 Uiso 1 1 calc R
H37B H 0.4156 0.3985 0.9015 0.042 Uiso 1 1 calc R
H37C H 0.4344 0.3772 0.9871 0.042 Uiso 1 1 calc R
C38 C 0.4368(3) 0.6915(7) 0.4293(4) 0.0326(17) Uani 1 1 d .
H38A H 0.4181 0.6214 0.3976 0.039 Uiso 1 1 calc R
H38B H 0.4588 0.6472 0.4711 0.039 Uiso 1 1 calc R
Cl1 Cl 0.19333(7) 0.32415(16) 0.22141(9) 0.0242(4) Uani 1 1 d .
Cl2 Cl 0.31696(6) 0.66273(14) 0.28501(8) 0.0165(3) Uani 1 1 d .
Cl3 Cl 0.01161(9) 0.1584(2) 0.13519(11) 0.0472(5) Uani 1 1 d .
Cl4 Cl 0.11726(8) 0.16781(18) 0.07014(9) 0.0325(4) Uani 1 1 d .
Cl5 Cl 0.48231(9) 0.7844(2) 0.37830(10) 0.0404(5) Uani 1 1 d .
Cl6 Cl 0.38612(9) 0.7951(2) 0.46253(10) 0.0417(5) Uani 1 1 d .
N1 N 0.4136(2) 0.4570(5) 0.2497(2) 0.0143(11) Uani 1 1 d .
H1N H 0.4008 0.4110 0.2856 0.017 Uiso 1 1 calc R
N2 N 0.0900(2) 0.5082(5) 0.2650(3) 0.0164(11) Uani 1 1 d .
H2N H 0.0969 0.5681 0.2319 0.020 Uiso 1 1 calc R
O1 O 0.4094(2) 0.1080(4) 0.9977(2) 0.0265(11) Uani 1 1 d .
O2 O 0.47423(18) 0.1595(4) 0.9076(2) 0.0244(11) Uani 1 1 d .
O3 O 0.37545(19) 0.1396(5) 0.8693(2) 0.0230(10) Uani 1 1 d .
O4 O 0.9453(2) 0.2688(5) 0.4561(3) 0.0326(12) Uani 1 1 d .
O5 O 0.98811(18) 0.0819(4) 0.3975(2) 0.0240(10) Uani 1 1 d .
O6 O 0.89784(19) 0.1676(5) 0.3481(2) 0.0273(11) Uani 1 1 d .
P1 P 0.31185(7) 0.38817(15) 0.18214(8) 0.0120(3) Uani 1 1 d .
P2 P 0.19098(6) 0.59286(15) 0.33054(7) 0.0112(3) Uani 1 1 d .
Pd1 Pd 0.253945(18) 0.49320(4) 0.25737(2) 0.01133(15) Uani 1 1 d .
S1 S 0.41828(7) 0.17591(15) 0.92973(8) 0.0171(3) Uani 1 1 d .
S2 S 0.93663(7) 0.14702(16) 0.41494(8) 0.0188(4) Uani 1 1 d .

loop_
_atom_site_aniso_label
_atom_site_aniso_U_11
_atom_site_aniso_U_22
_atom_site_aniso_U_33
_atom_site_aniso_U_23
_atom_site_aniso_U_13
_atom_site_aniso_U_12
C1 0.020(3) 0.015(3) 0.009(3) -0.002(2) 0.001(2) -0.001(2)
C2 0.020(3) 0.015(3) 0.006(3) 0.000(2) 0.004(2) -0.001(2)
C3 0.022(4) 0.013(3) 0.015(3) -0.002(2) -0.001(3) -0.001(2)
C4 0.025(4) 0.014(3) 0.023(3) 0.003(3) -0.006(3) -0.004(3)
C5 0.034(4) 0.017(3) 0.012(3) 0.005(3) 0.003(3) -0.006(3)
C6 0.031(4) 0.016(3) 0.008(3) 0.003(2) 0.010(3) -0.007(3)
C7 0.026(4) 0.019(3) 0.012(3) -0.002(3) 0.003(2) 0.001(3)
C8 0.024(4) 0.025(4) 0.015(3) 0.002(3) 0.006(3) -0.005(3)
C9 0.036(4) 0.022(4) 0.011(3) 0.002(3) 0.006(3) -0.009(3)
C10 0.031(4) 0.015(3) 0.011(3) 0.002(2) 0.001(3) 0.002(3)
C11 0.021(3) 0.009(3) 0.007(3) -0.002(2) 0.004(2) 0.001(2)
C12 0.021(3) 0.011(3) 0.009(3) -0.001(2) 0.004(2) 0.000(2)
C13 0.031(4) 0.014(3) 0.014(3) -0.002(3) 0.000(3) -0.001(3)
C14 0.036(4) 0.030(4) 0.011(3) -0.006(3) -0.003(3) -0.004(3)
C15 0.024(4) 0.033(4) 0.011(3) -0.002(3) -0.003(3) 0.003(3)
C16 0.033(4) 0.020(4) 0.017(3) 0.008(3) 0.003(3) 0.009(3)
C17 0.028(4) 0.015(3) 0.018(3) -0.007(3) 0.001(3) 0.003(3)
C18 0.023(3) 0.009(3) 0.007(3) 0.005(2) 0.004(2) -0.001(2)
C19 0.026(4) 0.015(3) 0.006(3) 0.002(2) 0.008(2) 0.000(3)
C20 0.022(3) 0.017(3) 0.007(3) 0.005(2) -0.002(2) 0.003(3)
C21 0.028(4) 0.018(3) 0.007(3) -0.001(2) 0.005(2) -0.003(3)
C22 0.029(4) 0.018(3) 0.006(3) -0.001(2) 0.007(3) 0.001(3)
C23 0.018(3) 0.019(3) 0.008(3) -0.001(2) 0.004(2) 0.002(2)
C24 0.022(3) 0.006(3) 0.012(3) 0.000(2) 0.005(2) -0.001(2)
C25 0.024(4) 0.024(4) 0.009(3) 0.000(3) 0.004(2) 0.000(3)
C26 0.032(4) 0.019(4) 0.017(3) 0.001(3) 0.014(3) -0.007(3)
C27 0.031(4) 0.025(4) 0.015(3) -0.002(3) 0.003(3) -0.013(3)
C28 0.029(4) 0.030(4) 0.012(3) 0.001(3) 0.001(3) -0.004(3)
C29 0.019(3) 0.019(3) 0.007(3) 0.000(2) -0.003(2) 0.001(3)
C30 0.023(3) 0.019(3) 0.012(3) 0.002(3) 0.004(2) 0.000(3)
C31 0.024(4) 0.024(4) 0.012(3) 0.002(3) 0.003(3) 0.002(3)
C32 0.029(4) 0.014(3) 0.013(3) 0.004(2) -0.004(3) 0.002(3)
C33 0.025(4) 0.013(3) 0.009(3) 0.005(2) 0.004(2) 0.003(2)
C34 0.027(4) 0.015(3) 0.004(3) 0.001(2) 0.003(2) -0.002(3)
C35 0.047(5) 0.028(4) 0.031(4) 0.001(3) -0.005(3) -0.008(3)
C36 0.045(5) 0.031(4) 0.034(4) 0.016(3) 0.021(4) 0.003(3)
C37 0.042(5) 0.019(4) 0.024(4) -0.008(3) 0.012(3) 0.003(3)
C38 0.051(5) 0.015(4) 0.031(4) -0.004(3) -0.002(3) -0.003(3)
Cl1 0.0256(9) 0.0191(8) 0.0296(9) -0.0128(7) 0.0106(7) -0.0077(7)
Cl2 0.0234(8) 0.0130(8) 0.0136(7) -0.0026(6) 0.0042(6) -0.0041(6)
Cl3 0.0453(13) 0.0567(14) 0.0418(12) 0.0055(10) 0.0156(9) 0.0054(10)
Cl4 0.0363(11) 0.0370(11) 0.0242(9) -0.0019(8) 0.0024(7) 0.0006(8)
Cl5 0.0469(12) 0.0382(11) 0.0364(10) 0.0033(9) 0.0047(9) -0.0078(9)
Cl6 0.0508(13) 0.0420(12) 0.0340(10) -0.0170(9) 0.0136(9) -0.0065(9)
N1 0.026(3) 0.013(3) 0.004(2) 0.0032(19) 0.005(2) -0.002(2)
N2 0.024(3) 0.017(3) 0.009(2) 0.003(2) 0.004(2) -0.005(2)
O1 0.048(3) 0.022(3) 0.010(2) 0.0046(19) 0.008(2) -0.004(2)
O2 0.023(3) 0.025(3) 0.027(3) -0.009(2) 0.010(2) -0.005(2)
O3 0.029(3) 0.032(3) 0.009(2) -0.0053(19) 0.0039(18) 0.002(2)
O4 0.043(3) 0.028(3) 0.027(3) -0.010(2) 0.001(2) 0.002(2)
O5 0.018(2) 0.028(3) 0.026(2) 0.001(2) 0.0036(19) 0.005(2)
O6 0.035(3) 0.034(3) 0.012(2) 0.000(2) -0.0030(19) 0.012(2)
P1 0.0213(9) 0.0108(8) 0.0045(7) -0.0009(6) 0.0045(6) -0.0013(6)
P2 0.0194(8) 0.0116(8) 0.0032(7) 0.0006(6) 0.0035(6) -0.0014(6)
Pd1 0.0206(3) 0.0095(3) 0.0047(2) -0.00193(17) 0.00504(17) -0.00235(18)
S1 0.0278(9) 0.0146(8) 0.0101(7) -0.0047(6) 0.0073(6) -0.0037(6)
S2 0.0256(9) 0.0196(9) 0.0114(7) -0.0006(6) 0.0035(6) 0.0014(7)

loop_
_atom_type_symbol
_atom_type_description
_atom_type_scat_dispersion_real
_atom_type_scat_dispersion_imag
_atom_type_scat_source
C C 0.0033 0.0016 'International Tables Vol C Tables 4.2.6.8 and 6.1.1.4'
H H 0.0000 0.0000 'International Tables Vol C Tables 4.2.6.8 and 6.1.1.4'
N N 0.0061 0.0033 'International Tables Vol C Tables 4.2.6.8 and 6.1.1.4'
P P 0.1023 0.0942 'International Tables Vol C Tables 4.2.6.8 and 6.1.1.4'
Cl Cl 0.1484 0.1585 'International Tables Vol C Tables 4.2.6.8 and 6.1.1.4'
Pd Pd -0.9988 1.0072 'International Tables Vol C Tables 4.2.6.8 and 6.1.1.4'
S S 0.1246 0.1234 'International Tables Vol C Tables 4.2.6.8 and 6.1.1.4'
O O 0.0106 0.0060 'International Tables Vol C Tables 4.2.6.8 and 6.1.1.4'

loop_
_geom_angle_atom_site_label_1
_geom_angle_atom_site_label_2
_geom_angle_atom_site_label_3
_geom_angle
C2 C1 C6 119.7(5)
C2 C1 P1 118.7(4)
C6 C1 P1 121.5(5)
C3 C2 C1 120.4(5)
C2 C3 C4 120.3(6)
C3 C4 C5 119.6(6)
C6 C5 C4 121.2(6)
C5 C6 C1 118.9(6)
N1 C7 C8 120.0(6)
C7 C8 C9 119.0(6)
C8 C9 C10 119.5(6)
C11 C10 C9 120.6(6)
N1 C11 C10 117.8(5)
N1 C11 P1 115.6(4)
C10 C11 P1 126.6(5)
C13 C12 C17 119.8(5)
C13 C12 P1 122.0(4)
C17 C12 P1 118.2(4)
C12 C13 C14 119.2(6)
C15 C14 C13 120.6(6)
C14 C15 C16 120.7(6)
C17 C16 C15 119.5(6)
C16 C17 C12 120.3(6)
C19 C18 C23 119.8(5)
C19 C18 P2 118.7(4)
C23 C18 P2 121.4(5)
C18 C19 C20 120.6(5)
C21 C20 C19 119.2(6)
C22 C21 C20 120.3(5)
C21 C22 C23 120.6(5)
C22 C23 C18 119.6(6)
N2 C24 C25 118.4(5)
N2 C24 P2 118.1(4)
C25 C24 P2 123.1(5)
C24 C25 C26 119.9(6)
C27 C26 C25 119.5(6)
C28 C27 C26 118.8(6)
N2 C28 C27 120.4(6)
C34 C29 C30 118.5(5)
C34 C29 P2 120.9(5)
C30 C29 P2 120.6(4)
C31 C30 C29 120.0(6)
C30 C31 C32 120.0(6)
C33 C32 C31 120.1(6)
C32 C33 C34 120.1(6)
C33 C34 C29 121.2(6)
Cl3 C35 Cl4 111.5(4)
Cl6 C38 Cl5 110.8(4)
C7 N1 C11 123.1(5)
C28 N2 C24 122.9(5)
C1 P1 C12 108.9(3)
C1 P1 C11 99.3(3)
C12 P1 C11 103.6(3)
C1 P1 Pd1 120.59(19)
C12 P1 Pd1 110.5(2)
C11 P1 Pd1 112.29(18)
C29 P2 C18 107.4(3)
C29 P2 C24 103.4(3)
C18 P2 C24 103.2(3)
C29 P2 Pd1 118.2(2)
C18 P2 Pd1 113.5(2)
C24 P2 Pd1 109.68(19)
Cl1 Pd1 Cl2 175.82(5)
Cl1 Pd1 P1 83.83(6)
Cl2 Pd1 P1 92.75(5)
Cl1 Pd1 P2 93.07(6)
Cl2 Pd1 P2 90.31(5)
P1 Pd1 P2 176.78(6)
O2 S1 O1 113.7(3)
O2 S1 O3 111.0(3)
O1 S1 O3 112.0(3)
O2 S1 C37 107.4(3)
O1 S1 C37 106.6(3)
O3 S1 C37 105.5(3)
O4 S2 O5 114.3(3)
O4 S2 O6 111.2(3)
O5 S2 O6 111.1(3)
O4 S2 C36 107.2(3)
O5 S2 C36 106.4(3)
O6 S2 C36 106.1(3)

loop_
_geom_bond_atom_site_label_1
_geom_bond_atom_site_label_2
_geom_bond_distance
C1 C2 1.399(8)
C1 C6 1.410(8)
C1 P1 1.808(6)
C2 C3 1.382(8)
C3 C4 1.390(9)
C4 C5 1.393(9)
C5 C6 1.386(9)
C7 N1 1.336(8)
C7 C8 1.380(8)
C8 C9 1.383(9)
C9 C10 1.388(9)
C10 C11 1.377(8)
C11 N1 1.362(7)
C11 P1 1.832(6)
C12 C13 1.394(8)
C12 C17 1.399(8)
C12 P1 1.819(6)
C13 C14 1.398(8)
C14 C15 1.365(9)
C15 C16 1.395(9)
C16 C17 1.381(9)
C18 C19 1.372(8)
C18 C23 1.402(8)
C18 P2 1.823(6)
C19 C20 1.402(8)
C20 C21 1.393(8)
C21 C22 1.374(9)
C22 C23 1.387(8)
C24 N2 1.346(8)
C24 C25 1.381(8)
C24 P2 1.824(6)
C25 C26 1.392(9)
C26 C27 1.381(9)
C27 C28 1.374(9)
C28 N2 1.335(8)
C29 C34 1.388(8)
C29 C30 1.412(8)
C29 P2 1.815(6)
C30 C31 1.382(9)
C31 C32 1.399(9)
C32 C33 1.372(9)
C33 C34 1.381(8)
C35 Cl3 1.752(8)
C35 Cl4 1.758(8)
C36 S2 1.755(7)
C37 S1 1.768(6)
C38 Cl6 1.752(8)
C38 Cl5 1.766(7)
Cl1 Pd1 2.2870(16)
Cl2 Pd1 2.2972(15)
O1 S1 1.450(4)
O2 S1 1.447(4)
O3 S1 1.479(4)
O4 S2 1.438(5)
O5 S2 1.459(5)
O6 S2 1.476(4)
P1 Pd1 2.3008(15)
P2 Pd1 2.3352(15)

loop_
_geom_torsion_atom_site_label_1
_geom_torsion_atom_site_label_2
_geom_torsion_atom_site_label_3
_geom_torsion_atom_site_label_4
_geom_torsion
C6 C1 C2 C3 -0.5(9)
P1 C1 C2 C3 177.3(5)
C1 C2 C3 C4 0.4(9)
C2 C3 C4 C5 -0.5(9)
C3 C4 C5 C6 0.6(10)
C4 C5 C6 C1 -0.7(10)
C2 C1 C6 C5 0.7(9)
P1 C1 C6 C5 -177.1(5)
N1 C7 C8 C9 -0.9(9)
C7 C8 C9 C10 -1.0(10)
C8 C9 C10 C11 2.3(10)
C9 C10 C11 N1 -1.6(9)
C9 C10 C11 P1 175.6(5)
C17 C12 C13 C14 1.8(9)
P1 C12 C13 C14 179.2(5)
C12 C13 C14 C15 0.6(10)
C13 C14 C15 C16 -1.8(10)
C14 C15 C16 C17 0.4(10)
C15 C16 C17 C12 2.1(10)
C13 C12 C17 C16 -3.2(10)
P1 C12 C17 C16 179.3(5)
C23 C18 C19 C20 -0.6(9)
P2 C18 C19 C20 176.6(5)
C18 C19 C20 C21 -0.1(9)
C19 C20 C21 C22 1.0(9)
C20 C21 C22 C23 -1.2(9)
C21 C22 C23 C18 0.5(9)
C19 C18 C23 C22 0.4(9)
P2 C18 C23 C22 -176.8(5)
N2 C24 C25 C26 -1.0(9)
P2 C24 C25 C26 -173.6(5)
C24 C25 C26 C27 0.3(9)
C25 C26 C27 C28 0.4(10)
C26 C27 C28 N2 -0.5(10)
C34 C29 C30 C31 -1.7(9)
P2 C29 C30 C31 179.1(5)
C29 C30 C31 C32 1.1(9)
C30 C31 C32 C33 -0.5(9)
C31 C32 C33 C34 0.4(9)
C32 C33 C34 C29 -1.0(9)
C30 C29 C34 C33 1.6(9)
P2 C29 C34 C33 -179.2(5)
C8 C7 N1 C11 1.6(9)
C10 C11 N1 C7 -0.3(9)
P1 C11 N1 C7 -177.9(5)
C27 C28 N2 C24 -0.2(10)
C25 C24 N2 C28 0.9(9)
P2 C24 N2 C28 173.9(5)
C2 C1 P1 C12 54.8(5)
C6 C1 P1 C12 -127.4(5)
C2 C1 P1 C11 -53.1(5)
C6 C1 P1 C11 124.7(5)
C2 C1 P1 Pd1 -176.0(4)
C6 C1 P1 Pd1 1.8(6)
C13 C12 P1 C1 10.7(6)
C17 C12 P1 C1 -171.8(5)
C13 C12 P1 C11 115.7(5)
C17 C12 P1 C11 -66.9(5)
C13 C12 P1 Pd1 -123.9(5)
C17 C12 P1 Pd1 53.6(5)
N1 C11 P1 C1 -60.9(5)
C10 C11 P1 C1 121.8(5)
N1 C11 P1 C12 -173.0(4)
C10 C11 P1 C12 9.7(6)
N1 C11 P1 Pd1 67.7(4)
C10 C11 P1 Pd1 -109.6(5)
C34 C29 P2 C18 117.5(5)
C30 C29 P2 C18 -63.3(5)
C34 C29 P2 C24 -133.8(5)
C30 C29 P2 C24 45.4(5)
C34 C29 P2 Pd1 -12.5(6)
C30 C29 P2 Pd1 166.7(4)
C19 C18 P2 C29 -121.1(5)
C23 C18 P2 C29 56.1(5)
C19 C18 P2 C24 130.1(5)
C23 C18 P2 C24 -52.7(5)
C19 C18 P2 Pd1 11.4(5)
C23 C18 P2 Pd1 -171.4(4)
N2 C24 P2 C29 50.0(5)
C25 C24 P2 C29 -137.4(5)
N2 C24 P2 C18 161.8(4)
C25 C24 P2 C18 -25.5(6)
N2 C24 P2 Pd1 -76.9(5)
C25 C24 P2 Pd1 95.8(5)
C1 P1 Pd1 Cl1 -59.9(2)
C12 P1 Pd1 Cl1 68.6(2)
C11 P1 Pd1 Cl1 -176.3(2)
C1 P1 Pd1 Cl2 122.5(2)
C12 P1 Pd1 Cl2 -109.0(2)
C11 P1 Pd1 Cl2 6.1(2)
C1 P1 Pd1 P2 -75.7(10)
C12 P1 Pd1 P2 52.7(10)
C11 P1 Pd1 P2 167.8(9)
C29 P2 Pd1 Cl1 -118.1(2)
C18 P2 Pd1 Cl1 114.9(2)
C24 P2 Pd1 Cl1 0.0(2)
C29 P2 Pd1 Cl2 59.5(2)
C18 P2 Pd1 Cl2 -67.6(2)
C24 P2 Pd1 Cl2 177.5(2)
C29 P2 Pd1 P1 -102.3(10)
C18 P2 Pd1 P1 130.6(10)
C24 P2 Pd1 P1 15.7(10)
